data_7105004
loop_
_publ_author_name
'Carpanese, Cristina'
'Ferlay, Sylvie'
'Kyritsakas, Nathalie'
'Henry, Marc'
'Hosseini, Mir Wais'

_publ_section_title
;
 Molecular tectonics: design of 2-D networks by simultaneous use of
 charge-assisted hydrogen and coordination bonds.
;
_journal_issue 44
_journal_name_full 'Chemical communications (Cambridge, England)'
_journal_page_first 6786
_journal_page_last 6788
_journal_paper_doi 10.1039/b908496g
_journal_year 2009
_chemical_formula_moiety 'C28 H12 AG N4 O8, 2(C10 H20 N4), F6 Sb, 2(CH3OH)'
_chemical_formula_sum 'C50 H60 Ag F6 N12 O10 Sb'
_chemical_formula_weight 1332.72
_chemical_name_systematic
;

?

;
_space_group_IT_number 12
_symmetry_cell_setting monoclinic
_symmetry_space_group_name_Hall '-C 2y'
_symmetry_space_group_name_H-M 'C 1 2/m 1'
_atom_sites_solution_hydrogens geom
_atom_sites_solution_primary direct
_atom_sites_solution_secondary difmap
_audit_creation_method SHELXL-97
_cell_angle_alpha 90.00
_cell_angle_beta 98.574(4)
_cell_angle_gamma 90.00
_cell_formula_units_Z 2
_cell_length_a 21.8809(18)
_cell_length_b 23.0194(18)
_cell_length_c 5.3675(5)
_cell_measurement_reflns_used 1992
_cell_measurement_temperature 173(2)
_cell_measurement_theta_max 22.64
_cell_measurement_theta_min 2.58
_cell_volume 2673.3(4)
_computing_cell_refinement 'Bruker SMART'
_computing_data_collection 'Bruker SMART'
_computing_data_reduction 'Bruker SAINT'
_computing_molecular_graphics 'Bruker SHELXTL'
_computing_publication_material 'Bruker SHELXTL'
_computing_structure_refinement 'SHELXL-97 (Sheldrick, 1997)'
_computing_structure_solution 'SHELXS-97 (Sheldrick, 1990)'
_diffrn_ambient_temperature 173(2)
_diffrn_measured_fraction_theta_full 0.990
_diffrn_measured_fraction_theta_max 0.990
_diffrn_measurement_device_type 'CCD area detector'
_diffrn_measurement_method 'phi and omega scans'
_diffrn_radiation_monochromator graphite
_diffrn_radiation_source 'fine-focus sealed tube'
_diffrn_radiation_type MoK\a
_diffrn_radiation_wavelength 0.71073
_diffrn_reflns_av_R_equivalents 0.0670
_diffrn_reflns_av_sigmaI/netI 0.0722
_diffrn_reflns_limit_h_max 28
_diffrn_reflns_limit_h_min -28
_diffrn_reflns_limit_k_max 29
_diffrn_reflns_limit_k_min -28
_diffrn_reflns_limit_l_max 6
_diffrn_reflns_limit_l_min -6
_diffrn_reflns_number 12061
_diffrn_reflns_theta_full 27.54
_diffrn_reflns_theta_max 27.54
_diffrn_reflns_theta_min 1.29
_exptl_absorpt_coefficient_mu 0.962
_exptl_absorpt_correction_T_max 0.9535
_exptl_absorpt_correction_T_min 0.9357
_exptl_absorpt_correction_type multi-scan
_exptl_absorpt_process_details sadabs
_exptl_crystal_colour yellow
_exptl_crystal_density_diffrn 1.656
_exptl_crystal_density_meas ?
_exptl_crystal_density_method 'not measured'
_exptl_crystal_description prism
_exptl_crystal_F_000 1352
_exptl_crystal_size_max 0.07
_exptl_crystal_size_mid 0.05
_exptl_crystal_size_min 0.05
_refine_diff_density_max 0.724
_refine_diff_density_min -1.318
_refine_diff_density_rms 0.188
_refine_ls_extinction_method none
_refine_ls_goodness_of_fit_ref 1.053
_refine_ls_hydrogen_treatment constr
_refine_ls_matrix_type full
_refine_ls_number_parameters 197
_refine_ls_number_reflns 3122
_refine_ls_number_restraints 0
_refine_ls_restrained_S_all 1.053
_refine_ls_R_factor_all 0.1222
_refine_ls_R_factor_gt 0.0824
_refine_ls_shift/su_max 0.020
_refine_ls_shift/su_mean 0.098
_refine_ls_structure_factor_coef Fsqd
_refine_ls_weighting_details 'calc w=1/[\s^2^(Fo^2^)+(0.1194P)^2^+38.3693P] where P=(Fo^2^+2Fc^2^)/3'
_refine_ls_weighting_scheme calc
_refine_ls_wR_factor_gt 0.2115
_refine_ls_wR_factor_ref 0.2547
_reflns_number_gt 2236
_reflns_number_total 3122
_reflns_threshold_expression >2sigma(I)
_cod_data_source_file b908496g.txt
_cod_data_source_block e1149a
_cod_depositor_comments
;
The following automatic conversions were performed:
'_symmetry_cell_setting' value 'Monoclinic' changed to 'monoclinic'
according to '/home/saulius/struct/CIF-dictionaries/cif_core.dic'
dictionary named 'cif_core.dic' version 2.4.1 from 2010-06-29.

Automatic conversion script
Id: cif_fix_enum 1527 2010-12-29 10:47:43Z saulius 

The following automatic conversions were performed:

'_exptl_crystal_density_meas' value 'none' was changed to '?' - the
value is perceived as not measured.

Automatic conversion script
Id: cif_fix_values 3008 2015-01-20 13:52:24Z robertas 
;
_cod_original_sg_symbol_H-M C2/m
_cod_database_code 7105004

loop_
_symmetry_equiv_pos_as_xyz
'x, y, z'
'-x, y, -z'
'x+1/2, y+1/2, z'
'-x+1/2, y+1/2, -z'
'-x, -y, -z'
'x, -y, z'
'-x+1/2, -y+1/2, -z'
'x+1/2, -y+1/2, z'

loop_
_atom_site_label
_atom_site_type_symbol
_atom_site_fract_x
_atom_site_fract_y
_atom_site_fract_z
_atom_site_U_iso_or_equiv
_atom_site_adp_type
_atom_site_occupancy
_atom_site_symmetry_multiplicity
_atom_site_calc_flag
_atom_site_refinement_flags
_atom_site_disorder_assembly
_atom_site_disorder_group
C1 C 0.6900(4) 0.1896(6) 0.427(2) 0.066(4) Uani 1 1 d . . .
N1 N 0.6487(4) 0.1905(5) 0.2256(19) 0.065(3) Uani 1 1 d . . .
H1 H 0.6364 0.2241 0.1581 0.078 Uiso 1 1 calc R . .
C2 C 0.6224(6) 0.1375(6) 0.110(3) 0.080(4) Uani 1 1 d . . .
H2A H 0.6144 0.1423 -0.0753 0.095 Uiso 1 1 calc R . .
H2B H 0.5824 0.1294 0.1689 0.095 Uiso 1 1 calc R . .
C3 C 0.6652(7) 0.0879(7) 0.176(3) 0.095(5) Uani 1 1 d . . .
H3A H 0.7016 0.0924 0.0876 0.114 Uiso 1 1 calc R . .
H3B H 0.6441 0.0513 0.1177 0.114 Uiso 1 1 calc R . .
C4 C 0.6869(6) 0.0843(7) 0.458(3) 0.090(5) Uani 1 1 d . . .
H4A H 0.6526 0.0707 0.5447 0.109 Uiso 1 1 calc R . .
H4B H 0.7213 0.0561 0.4930 0.109 Uiso 1 1 calc R . .
N2 N 0.7077(5) 0.1421(6) 0.554(2) 0.089(4) Uani 1 1 d . . .
H2 H 0.7324 0.1449 0.6992 0.107 Uiso 1 1 calc R . .
C5 C 0.7177(4) 0.2463(6) 0.529(2) 0.066(4) Uani 1 1 d . . .
H5A H 0.7184 0.2473 0.7141 0.079 Uiso 1 1 calc R . .
H5B H 0.6916 0.2788 0.4547 0.079 Uiso 1 1 calc R . .
Ag1 Ag 0.0000 0.0000 0.0000 0.0277(3) Uani 1 4 d S . .
N3 N 0.0565(3) 0.0586(3) 0.3148(12) 0.0352(16) Uani 1 1 d . . .
C6 C 0.0549(4) 0.1163(4) 0.3196(19) 0.044(2) Uani 1 1 d . . .
H6 H 0.0313 0.1356 0.1809 0.052 Uiso 1 1 calc R . .
C7 C 0.0853(4) 0.1505(5) 0.513(2) 0.053(3) Uani 1 1 d . . .
H7 H 0.0818 0.1916 0.5058 0.064 Uiso 1 1 calc R . .
C8 C 0.1207(4) 0.1240(5) 0.7176(19) 0.050(3) Uani 1 1 d . . .
C9 C 0.1244(4) 0.0615(5) 0.7167(15) 0.043(2) Uani 1 1 d . . .
C10 C 0.0900(3) 0.0311(4) 0.5136(14) 0.0321(18) Uani 1 1 d . . .
C11 C 0.1582(4) 0.0295(5) 0.9203(16) 0.057(3) Uani 1 1 d . . .
H11 H 0.1810 0.0498 1.0578 0.068 Uiso 1 1 calc R . .
C12 C 0.1553(5) 0.1623(6) 0.921(2) 0.064(4) Uani 1 1 d . . .
O1 O 0.2073(4) 0.1483(5) 1.014(2) 0.102(4) Uani 1 1 d . . .
O2 O 0.1266(3) 0.2070(4) 0.9677(16) 0.071(3) Uani 1 1 d . . .
Sb1 Sb 0.5000 1.0000 0.5000 0.0501(4) Uani 1 4 d S . .
F1 F 0.5476(7) 1.0000 0.245(3) 0.140(7) Uani 1 2 d S . .
F2 F 0.4272(8) 1.0000 0.293(3) 0.206(12) Uani 1 2 d S . .
F3 F 0.5000 0.9218(6) 0.5000 0.210(8) Uani 1 2 d S . .
O3 O 0.9937(9) 0.2525(7) 0.144(4) 0.096(8) Uani 0.50 1 d P . .
C16 C 0.9829(16) 0.2976(15) 0.371(7) 0.103(11) Uani 0.50 1 d P . .

loop_
_atom_site_aniso_label
_atom_site_aniso_U_11
_atom_site_aniso_U_22
_atom_site_aniso_U_33
_atom_site_aniso_U_23
_atom_site_aniso_U_13
_atom_site_aniso_U_12
C1 0.019(4) 0.101(9) 0.077(8) 0.052(7) -0.001(4) -0.014(5)
N1 0.034(4) 0.083(7) 0.072(6) 0.042(6) -0.015(4) -0.015(4)
C2 0.054(7) 0.091(10) 0.087(9) 0.053(8) -0.013(6) -0.017(7)
C3 0.057(8) 0.096(11) 0.125(13) 0.054(10) -0.011(8) -0.019(7)
C4 0.059(8) 0.087(10) 0.116(12) 0.058(9) -0.018(8) -0.023(7)
N2 0.053(6) 0.113(9) 0.091(8) 0.070(7) -0.025(5) -0.031(6)
C5 0.032(5) 0.090(9) 0.072(8) 0.044(7) -0.003(5) -0.017(5)
Ag1 0.0273(6) 0.0369(7) 0.0158(5) 0.000 -0.0074(4) 0.000
N3 0.029(3) 0.049(4) 0.024(3) -0.004(3) -0.007(3) -0.001(3)
C6 0.029(4) 0.052(6) 0.047(5) -0.008(4) -0.006(4) -0.003(4)
C7 0.027(4) 0.056(6) 0.072(7) -0.029(6) -0.008(4) 0.005(4)
C8 0.027(4) 0.077(8) 0.045(5) -0.034(5) 0.003(4) -0.007(4)
C9 0.020(3) 0.089(8) 0.019(4) -0.019(4) -0.004(3) -0.004(4)
C10 0.018(3) 0.058(5) 0.019(3) -0.008(3) -0.001(3) 0.000(3)
C11 0.026(4) 0.121(10) 0.020(4) -0.006(4) -0.005(3) 0.006(5)
C12 0.035(5) 0.100(9) 0.055(7) -0.050(7) -0.003(5) -0.002(6)
O1 0.035(4) 0.147(10) 0.113(8) -0.084(7) -0.027(5) 0.015(5)
O2 0.041(4) 0.094(6) 0.074(6) -0.053(5) -0.001(4) -0.007(4)
Sb1 0.0314(7) 0.0688(10) 0.0514(8) 0.000 0.0104(6) 0.000
F1 0.092(10) 0.25(2) 0.085(10) 0.000 0.047(8) 0.000
F2 0.086(11) 0.44(4) 0.084(11) 0.000 -0.014(9) 0.000
F3 0.36(3) 0.078(8) 0.222(13) 0.000 0.137(15) 0.000
O3 0.062(11) 0.056(10) 0.151(19) 0.021(11) -0.043(14) -0.014(9)
C16 0.08(2) 0.10(2) 0.13(3) 0.04(2) 0.04(2) 0.040(19)

loop_
_atom_type_symbol
_atom_type_description
_atom_type_scat_dispersion_real
_atom_type_scat_dispersion_imag
_atom_type_scat_source
C C 0.0033 0.0016 'International Tables Vol C Tables 4.2.6.8 and 6.1.1.4'
H H 0.0000 0.0000 'International Tables Vol C Tables 4.2.6.8 and 6.1.1.4'
Ag Ag -0.8971 1.1015 'International Tables Vol C Tables 4.2.6.8 and 6.1.1.4'
F F 0.0171 0.0103 'International Tables Vol C Tables 4.2.6.8 and 6.1.1.4'
N N 0.0061 0.0033 'International Tables Vol C Tables 4.2.6.8 and 6.1.1.4'
O O 0.0106 0.0060 'International Tables Vol C Tables 4.2.6.8 and 6.1.1.4'
Sb Sb -0.5866 1.5461 'International Tables Vol C Tables 4.2.6.8 and 6.1.1.4'

loop_
_geom_angle_atom_site_label_1
_geom_angle_atom_site_label_2
_geom_angle_atom_site_label_3
_geom_angle
_geom_angle_site_symmetry_1
_geom_angle_site_symmetry_3
_geom_angle_publ_flag
N1 C1 N2 123.9(13) . . ?
N1 C1 C5 118.8(10) . . ?
N2 C1 C5 117.2(10) . . ?
C1 N1 C2 121.7(11) . . ?
C1 N1 H1 119.4 . . ?
C2 N1 H1 119.0 . . ?
N1 C2 C3 110.4(10) . . ?
N1 C2 H2A 109.7 . . ?
C3 C2 H2A 109.5 . . ?
N1 C2 H2B 109.6 . . ?
C3 C2 H2B 109.5 . . ?
H2A C2 H2B 108.1 . . ?
C2 C3 C4 111.8(16) . . ?
C2 C3 H3A 109.2 . . ?
C4 C3 H3A 109.1 . . ?
C2 C3 H3B 109.4 . . ?
C4 C3 H3B 109.2 . . ?
H3A C3 H3B 107.9 . . ?
N2 C4 C3 109.4(11) . . ?
N2 C4 H4A 109.6 . . ?
C3 C4 H4A 109.6 . . ?
N2 C4 H4B 109.9 . . ?
C3 C4 H4B 110.0 . . ?
H4A C4 H4B 108.2 . . ?
C1 N2 C4 121.0(11) . . ?
C1 N2 H2 119.6 . . ?
C4 N2 H2 119.4 . . ?
C1 C5 C5 111.2(15) . 7_656 ?
C1 C5 H5A 109.4 . . ?
C5 C5 H5A 109.5 7_656 . ?
C1 C5 H5B 109.4 . . ?
C5 C5 H5B 109.3 7_656 . ?
H5A C5 H5B 108.0 . . ?
N3 Ag1 N3 180.0(5) . 5 ?
N3 Ag1 N3 69.7(4) . 6 ?
N3 Ag1 N3 110.3(4) 5 6 ?
N3 Ag1 N3 110.3(4) . 2 ?
N3 Ag1 N3 69.7(4) 5 2 ?
N3 Ag1 N3 180.0(4) 6 2 ?
C6 N3 C10 117.7(7) . . ?
C6 N3 Ag1 124.9(6) . . ?
C10 N3 Ag1 117.3(6) . . ?
N3 C6 C7 124.6(9) . . ?
N3 C6 H6 117.7 . . ?
C7 C6 H6 117.7 . . ?
C8 C7 C6 119.4(10) . . ?
C8 C7 H7 120.2 . . ?
C6 C7 H7 120.4 . . ?
C7 C8 C9 117.6(8) . . ?
C7 C8 C12 118.3(11) . . ?
C9 C8 C12 124.1(10) . . ?
C10 C9 C11 119.2(10) . . ?
C10 C9 C8 118.2(8) . . ?
C11 C9 C8 122.4(8) . . ?
N3 C10 C9 122.4(9) . . ?
N3 C10 C10 117.9(5) . 6 ?
C9 C10 C10 119.7(6) . 6 ?
C11 C11 C9 121.1(6) 6 . ?
C11 C11 H11 119.5 6 . ?
C9 C11 H11 119.5 . . ?
O1 C12 O2 127.0(10) . . ?
O1 C12 C8 118.5(10) . . ?
O2 C12 C8 114.4(9) . . ?
F3 Sb1 F3 180.000(2) 5_676 . ?
F2 Sb1 F1 95.1(8) 5_676 5_676 ?
F2 Sb1 F1 84.9(8) . 5_676 ?
F3 Sb1 F1 90.000(4) 5_676 5_676 ?
F3 Sb1 F1 90.000(7) . 5_676 ?
F2 Sb1 F1 84.9(8) 5_676 . ?
F2 Sb1 F1 95.1(8) . . ?
F3 Sb1 F1 90.000(7) 5_676 . ?
F3 Sb1 F1 90.000(5) . . ?
F1 Sb1 F1 180.000(6) 5_676 . ?
O3 O3 C16 140.8(13) 2_755 . ?
C16 C16 O3 126(2) 2_756 . ?

loop_
_geom_bond_atom_site_label_1
_geom_bond_atom_site_label_2
_geom_bond_distance
_geom_bond_site_symmetry_2
_geom_bond_publ_flag
C1 N1 1.301(13) . ?
C1 N2 1.319(15) . ?
C1 C5 1.506(19) . ?
N1 C2 1.449(17) . ?
N1 H1 0.8800 . ?
C2 C3 1.49(2) . ?
C2 H2A 0.9900 . ?
C2 H2B 0.9900 . ?
C3 C4 1.52(2) . ?
C3 H3A 0.9900 . ?
C3 H3B 0.9900 . ?
C4 N2 1.47(2) . ?
C4 H4A 0.9900 . ?
C4 H4B 0.9900 . ?
N2 H2 0.8800 . ?
C5 C5 1.50(2) 7_656 ?
C5 H5A 0.9900 . ?
C5 H5B 0.9900 . ?
Ag1 N3 2.363(7) . ?
Ag1 N3 2.363(7) 5 ?
Ag1 N3 2.363(7) 6 ?
Ag1 N3 2.363(7) 2 ?
N3 C6 1.329(12) . ?
N3 C10 1.358(10) . ?
C6 C7 1.392(12) . ?
C6 H6 0.9500 . ?
C7 C8 1.386(15) . ?
C7 H7 0.9500 . ?
C8 C9 1.440(16) . ?
C8 C12 1.514(12) . ?
C9 C10 1.415(10) . ?
C9 C11 1.429(13) . ?
C10 C10 1.430(18) 6 ?
C11 C11 1.36(2) 6 ?
C11 H11 0.9500 . ?
C12 O1 1.216(13) . ?
C12 O2 1.250(14) . ?
Sb1 F2 1.801(16) 5_676 ?
Sb1 F2 1.801(16) . ?
Sb1 F3 1.800(13) 5_676 ?
Sb1 F3 1.800(13) . ?
Sb1 F1 1.839(13) 5_676 ?
Sb1 F1 1.839(13) . ?
O3 O3 1.61(5) 2_755 ?
O3 C16 1.64(4) . ?
C16 C16 1.48(7) 2_756 ?
